data_1576383
loop_
_publ_author_name
'Wieprecht, Nele'
'Krummenacher, Ivo'
'W\"ust, Leonie'
'Michel, Maximilian'
'Neder, Marco'
'H\"afner, Andreas'
'Karg, Jordan'
'Braunschweig, Holger'

_publ_section_title
;
 Boraindenes as versatile precursors to benzannulated boron heterocycles
;
_journal_name_full 'Chemical Science'
_journal_paper_doi 10.1039/D5SC08526H
_journal_year 2025
_chemical_formula_moiety 'C31 H27 B, 0.5(C6 H6)'
_chemical_formula_sum 'C34 H30 B'
_chemical_formula_weight 449.39
_space_group_crystal_system monoclinic
_space_group_IT_number 14
_space_group_name_Hall '-P 2yn'
_space_group_name_H-M_alt 'P 1 21/n 1'
_atom_sites_solution_hydrogens geom
_atom_sites_solution_primary dual
_atom_sites_solution_secondary difmap
_audit_creation_date 2025-02-20
_audit_creation_method 'CIF-fill 1.5r (K.Radacki, 2005-25)'
_audit_update_record
;
2025-11-03 deposited with the CCDC.	2025-12-01 downloaded from the CCDC.
;
_cell_angle_alpha 90
_cell_angle_beta 93.4840(10)
_cell_angle_gamma 90
_cell_formula_units_Z 4
_cell_length_a 12.16220(10)
_cell_length_b 15.8236(2)
_cell_length_c 13.14960(10)
_cell_measurement_reflns_used 18718
_cell_measurement_temperature 100(2)
_cell_measurement_theta_max 74.6530
_cell_measurement_theta_min 4.3560
_cell_volume 2525.96(4)
_computing_cell_refinement 'CrysAlisPro 1.171.41.112a (Rigaku OD, 2021)'
_computing_data_collection 'CrysAlisPro 1.171.41.112a (Rigaku OD, 2021)'
_computing_data_reduction 'CrysAlisPro 1.171.41.112a (Rigaku OD, 2021)'
_computing_molecular_graphics 'ShelXLe (Huebschle et all, 2011)'
_computing_publication_material 'SHELXL-2019/2 (Sheldrick, 2019)'
_computing_structure_refinement 'SHELXL-2019/2 (Sheldrick, 2019)'
_computing_structure_solution 'SHELXT 2014/5 (Sheldrick, 2014)''
_diffrn_ambient_environment N~2~
_diffrn_ambient_temperature 100(2)
_diffrn_detector HPA
_diffrn_detector_area_resol_mean 10.0
_diffrn_detector_type 'HyPix Arc150'
_diffrn_measured_fraction_theta_full 0.999
_diffrn_measured_fraction_theta_max 0.971
_diffrn_measurement_details
;
 List of Runs (angles in degrees, time in seconds):
 --------------------------------------------------------------------------
  1  \w     42.00  91.00   0.50    0.08    --   84.76 -95.00-120.00   98
  2  \w     38.00  63.00   0.50    0.08    --   77.01-113.00 130.00   50
  3  \w     18.00  44.00   0.50    0.08    --   58.85 -95.00-150.00   52
  4  \w   -110.00 -56.00   0.50    0.08    --  -60.43 -15.00 150.00  108
  5  \w   -104.00 -42.00   0.50    0.08    --  -76.45 -15.00-150.00  124
  6  \w   -125.00 -43.00   0.50    0.08    --  -76.45 -15.00  30.00  164
  7  \w     16.00  55.00   0.50    0.08    --   58.85 -95.00 150.00   78
  8  \w     43.00  81.00   0.50    0.08    --   58.85  15.00  90.00   76
  9  \w     67.00  92.00   0.50    0.08    --   84.76 -95.00-150.00   50
 10  \w     49.00 125.00   0.50    0.08    --   84.76  15.00   0.00  152
 11  \w    -64.00 -38.00   0.50    0.08    --  -69.92 -15.00  90.00   52
 12  \w     32.00  88.00   0.50    0.08    --   77.01-112.00   0.00  112
 13  \w    -80.00 -55.00   0.50    0.08    --  -69.92 113.00-138.00   50
 14  \w     53.00  89.00   0.50    0.08    --   84.76 -95.00 -90.00   72
 15  \w     28.00  55.00   0.50    0.08    --   58.85-113.00 130.00   54
 16  \w    -86.00 -61.00   0.50    0.08    --  -76.45 113.00-138.00   50
 17  \w    -93.00 -42.00   0.50    0.08    --  -69.92 -15.00  60.00  102
 18  \w    -93.00 -34.00   0.50    0.08    --  -76.45 112.00-150.00  118
 19  \w    -75.00 -15.00   0.50    0.08    --  -60.43 113.00-138.00  120
 20  \w    -68.00 -43.00   0.50    0.08    --  -76.45 112.00 -30.00   50
 21  \w    -60.00 -26.00   0.50    0.08    --  -69.92 126.00 -30.00   68
 22  \w    -57.00 -26.00   0.50    0.08    --  -69.92 126.00   0.00   62
 23  \w    -93.00 -36.00   0.50    0.08    --  -76.45 112.00   0.00  114
 24  \w     39.00  64.00   0.50    0.08    --   84.76-112.00 150.00   50
 25  \w   -118.00 -93.00   0.50    0.08    --  -69.92 -15.00  90.00   50
 26  \w   -127.00 -41.00   0.50    0.08    --  -76.45 -15.00 120.00  172
 27  \w     58.00  91.00   0.50    0.08    --   71.50-113.00 130.00   66
 28  \w     67.00  92.00   0.50    0.08    --   84.76 -95.00  90.00   50
 29  \w     53.00 135.00   0.50    0.08    --   84.76  15.00 -90.00  164
 30  \w     41.00  77.00   0.50    0.08    --   77.01  15.00  60.00   72
 31  \w     92.00 123.00   0.50    0.08    --   77.01  15.00  60.00   62
 32  \w     39.00  64.00   0.50    0.08    --   84.76-112.00-120.00   50
 33  \w     35.00  84.00   0.50    0.08    --   77.01 -95.00  90.00   98
 34  \w     62.00  91.00   0.50    0.08    --   84.76 -95.00-180.00   58
 35  \w     65.00  90.00   0.50    0.08    --   84.76 -95.00 -30.00   50
 36  \w     48.00  91.00   0.50    0.08    --   84.76 -95.00  60.00   86
 37  \w     42.00  67.00   0.50    0.08    --   84.76-113.00 130.00   50
 38  \w     16.00  64.00   0.50    0.08    --   58.85 -95.00 -30.00   96
 39  \w     45.00  92.00   0.50    0.08    --   84.76 -95.00 150.00   94
 40  \w     42.00  91.00   0.50    0.08    --   84.76 -95.00 -60.00   98
 41  \w     66.00  92.00   0.50    0.08    --   84.76 -95.00   0.00   52
 42  \w     34.00  77.00   0.50    0.08    --   77.01 -95.00-180.00   86
;
_diffrn_measurement_device 'four-circle diffractometer'
_diffrn_measurement_device_type 'Rigaku XtaLAB Synergy-R'
_diffrn_measurement_method '\w scans'
_diffrn_orient_matrix_type
;
 CrysAlisPro convention (1999,Acta A55,543-557)
;
_diffrn_orient_matrix_UB_11 -0.0250713000
_diffrn_orient_matrix_UB_12 0.0954051000
_diffrn_orient_matrix_UB_13 -0.0056631000
_diffrn_orient_matrix_UB_21 -0.0661752000
_diffrn_orient_matrix_UB_22 -0.0071068000
_diffrn_orient_matrix_UB_23 0.0958723000
_diffrn_orient_matrix_UB_31 0.1053593000
_diffrn_orient_matrix_UB_32 0.0181682000
_diffrn_orient_matrix_UB_33 0.0674003000
_diffrn_radiation_monochromator 'multi-layer mirror'
_diffrn_radiation_probe x-ray
_diffrn_radiation_type CuK\a
_diffrn_radiation_wavelength 1.54184
_diffrn_radiation_xray_symbol K-L~2,3~
_diffrn_reflns_av_R_equivalents 0.0357
_diffrn_reflns_av_unetI/netI 0.0244
_diffrn_reflns_Laue_measured_fraction_full 0.999
_diffrn_reflns_Laue_measured_fraction_max 0.971
_diffrn_reflns_limit_h_max 15
_diffrn_reflns_limit_h_min -13
_diffrn_reflns_limit_k_max 19
_diffrn_reflns_limit_k_min -19
_diffrn_reflns_limit_l_max 16
_diffrn_reflns_limit_l_min -15
_diffrn_reflns_number 36391
_diffrn_reflns_point_group_measured_fraction_full 0.999
_diffrn_reflns_point_group_measured_fraction_max 0.971
_diffrn_reflns_theta_full 67.684
_diffrn_reflns_theta_max 75.136
_diffrn_reflns_theta_min 4.377
_diffrn_source 'rotating-anode X-ray tube'
_diffrn_source_type 'PhotonJet-R X-ray Source'
_exptl_absorpt_coefficient_mu 0.494
_exptl_absorpt_correction_T_max 1.00000
_exptl_absorpt_correction_T_min 0.77197
_exptl_absorpt_correction_type multi-scan
_exptl_absorpt_process_details
;
 CrysAlisPro 1.171.41.112a (Rigaku Oxford Diffraction, 2021) Empirical 
 absorption correction using spherical harmonics, implemented in SCALE3 
 ABSPACK scaling algorithm.
;
_exptl_crystal_colour 'clear light colourless'
_exptl_crystal_density_diffrn 1.182
_exptl_crystal_description block
_exptl_crystal_F_000 956
_exptl_crystal_preparation
;
 For data collection the crystal was immersed in a film of perfluoropolyether 
 oil, mounted on a polyimide loop and transferred to stream of cold nitrogen 
 (Oxford Cryostream 800).
;
_exptl_crystal_size_max 0.190
_exptl_crystal_size_mid 0.160
_exptl_crystal_size_min 0.070
_refine_diff_density_max 0.207
_refine_diff_density_min -0.249
_refine_diff_density_rms 0.043
_refine_ls_extinction_method none
_refine_ls_goodness_of_fit_ref 1.046
_refine_ls_hydrogen_treatment constr
_refine_ls_matrix_type full
_refine_ls_number_parameters 319
_refine_ls_number_reflns 5069
_refine_ls_number_restraints 0
_refine_ls_restrained_S_all 1.046
_refine_ls_R_factor_all 0.0507
_refine_ls_R_factor_gt 0.0429
_refine_ls_shift/su_max 0.000
_refine_ls_shift/su_mean 0.000
_refine_ls_structure_factor_coef Fsqd
_refine_ls_weighting_details
;
 w=1/[\s^2^(Fo^2^)+(0.0621P)^2^+0.7368P] where P=(Fo^2^+2Fc^2^)/3
;
_refine_ls_weighting_scheme calc
_refine_ls_wR_factor_gt 0.1122
_refine_ls_wR_factor_ref 0.1174
_reflns_Friedel_coverage 0.000
_reflns_number_gt 4299
_reflns_number_total 5069
_reflns_threshold_expression 'I > 2\s(I)'
_cod_data_source_file d5sc08526h2.cif
_cod_data_source_block 5TolMe
_cod_original_sg_symbol_H-M 'P 21/n'
_cod_database_code 1576383
_shelx_shelxl_version_number 2019/2
_shelx_space_group_comment
;
 The symmetry employed for this shelxl refinement is uniquely defined by the 
 following loop, which should always be used as a source of symmetry 
 information in preference to the above space-group names. They are only 
 intended as comments.
;
_shelx_estimated_absorpt_t_min 0.912
_shelx_estimated_absorpt_t_max 0.966

loop_
_space_group_symop_operation_xyz
'x, y, z'
'-x+1/2, y+1/2, -z+1/2'
'-x, -y, -z'
'x-1/2, -y-1/2, z-1/2'

loop_
_atom_site_label
_atom_site_type_symbol
_atom_site_fract_x
_atom_site_fract_y
_atom_site_fract_z
_atom_site_U_iso_or_equiv
_atom_site_adp_type
_atom_site_occupancy
_atom_site_site_symmetry_order
_atom_site_calc_flag
_atom_site_refinement_flags_posn
_atom_site_refinement_flags_adp
_atom_site_refinement_flags_occupancy
_atom_site_disorder_assembly
_atom_site_disorder_group
C2_1 C 0.49762(10) 0.67925(8) 0.60880(9) 0.0197(3) Uani 1 1 d . . . . .
C1_1 C 0.59152(10) 0.68253(8) 0.66966(9) 0.0199(3) Uani 1 1 d . . . . .
B1_1 B 0.58678(11) 0.70397(9) 0.78538(11) 0.0205(3) Uani 1 1 d . . . . .
C10_1 C 0.54654(10) 0.79608(8) 0.80278(9) 0.0221(3) Uani 1 1 d . . . . .
C9_1 C 0.44073(11) 0.81410(8) 0.77315(10) 0.0226(3) Uani 1 1 d . . . . .
C8_1 C 0.36333(10) 0.74861(8) 0.72861(9) 0.0212(3) Uani 1 1 d . . . . .
C3_1 C 0.38837(10) 0.68853(8) 0.65300(9) 0.0195(3) Uani 1 1 d . . . . .
C4_1 C 0.30474(10) 0.63303(8) 0.61601(10) 0.0219(3) Uani 1 1 d . . . . .
H4_1 H 0.320358 0.594190 0.563722 0.026 Uiso 1 1 calc R U . . .
C5_1 C 0.20081(11) 0.63299(8) 0.65296(10) 0.0246(3) Uani 1 1 d . . . . .
H5_1 H 0.146914 0.593460 0.628003 0.029 Uiso 1 1 calc R U . . .
C6_1 C 0.17602(11) 0.69141(9) 0.72700(10) 0.0256(3) Uani 1 1 d . . . . .
H6_1 H 0.104838 0.692255 0.753004 0.031 Uiso 1 1 calc R U . . .
C7_1 C 0.25554(11) 0.74828(8) 0.76260(10) 0.0246(3) Uani 1 1 d . . . . .
H7_1 H 0.236851 0.788814 0.811972 0.030 Uiso 1 1 calc R U . . .
C11_1 C 0.62503(11) 0.86170(9) 0.84995(11) 0.0281(3) Uani 1 1 d . . . . .
H11A_1 H 0.693136 0.833978 0.875878 0.042 Uiso 1 1 calc R U . . .
H11B_1 H 0.590544 0.889972 0.906175 0.042 Uiso 1 1 calc R U . . .
H11C_1 H 0.642113 0.903534 0.798266 0.042 Uiso 1 1 calc R U . . .
C12_1 C 0.39119(12) 0.90044(9) 0.79106(11) 0.0295(3) Uani 1 1 d . . . . .
H12A_1 H 0.329162 0.910077 0.741301 0.044 Uiso 1 1 calc R U . . .
H12B_1 H 0.447234 0.944090 0.783353 0.044 Uiso 1 1 calc R U . . .
H12C_1 H 0.365168 0.902917 0.860082 0.044 Uiso 1 1 calc R U . . .
C1_2 C 0.49603(10) 0.66097(8) 0.49719(9) 0.0203(3) Uani 1 1 d . . . . .
C2_2 C 0.55934(11) 0.59636(8) 0.45835(10) 0.0234(3) Uani 1 1 d . . . . .
H2_2 H 0.603813 0.562129 0.503714 0.028 Uiso 1 1 calc R U . . .
C3_2 C 0.55815(11) 0.58143(9) 0.35402(10) 0.0272(3) Uani 1 1 d . . . . .
H3_2 H 0.601248 0.536925 0.328726 0.033 Uiso 1 1 calc R U . . .
C4_2 C 0.49427(11) 0.63130(9) 0.28681(10) 0.0277(3) Uani 1 1 d . . . . .
H4_2 H 0.494927 0.621908 0.215497 0.033 Uiso 1 1 calc R U . . .
C5_2 C 0.42947(11) 0.69488(9) 0.32409(10) 0.0261(3) Uani 1 1 d . . . . .
H5_2 H 0.385096 0.728817 0.278315 0.031 Uiso 1 1 calc R U . . .
C6_2 C 0.42935(10) 0.70903(8) 0.42834(10) 0.0232(3) Uani 1 1 d . . . . .
H6_2 H 0.383418 0.751890 0.453360 0.028 Uiso 1 1 calc R U . . .
C1_3 C 0.70463(10) 0.68020(8) 0.63114(9) 0.0202(3) Uani 1 1 d . . . . .
C2_3 C 0.78245(11) 0.62053(9) 0.66739(10) 0.0250(3) Uani 1 1 d . . . . .
H2_3 H 0.762638 0.579631 0.715905 0.030 Uiso 1 1 calc R U . . .
C3_3 C 0.88835(11) 0.62042(9) 0.63322(11) 0.0288(3) Uani 1 1 d . . . . .
H3_3 H 0.939837 0.578863 0.657531 0.035 Uiso 1 1 calc R U . . .
C4_3 C 0.91926(11) 0.68046(9) 0.56402(11) 0.0276(3) Uani 1 1 d . . . . .
H4_3 H 0.991697 0.680223 0.540753 0.033 Uiso 1 1 calc R U . . .
C5_3 C 0.84382(11) 0.74095(9) 0.52887(10) 0.0266(3) Uani 1 1 d . . . . .
H5_3 H 0.864935 0.782673 0.481904 0.032 Uiso 1 1 calc R U . . .
C6_3 C 0.73766(11) 0.74093(8) 0.56187(10) 0.0242(3) Uani 1 1 d . . . . .
H6_3 H 0.686675 0.782688 0.537123 0.029 Uiso 1 1 calc R U . . .
C1_4 C 0.61642(10) 0.64049(8) 0.87243(9) 0.0210(3) Uani 1 1 d . . . . .
C2_4 C 0.61523(10) 0.55287(8) 0.85346(10) 0.0223(3) Uani 1 1 d . . . . .
H2_4 H 0.599252 0.533279 0.785885 0.027 Uiso 1 1 calc R U . . .
C3_4 C 0.63667(11) 0.49458(8) 0.93048(10) 0.0242(3) Uani 1 1 d . . . . .
H3_4 H 0.634109 0.435904 0.915248 0.029 Uiso 1 1 calc R U . . .
C4_4 C 0.66208(11) 0.52116(9) 1.03050(10) 0.0244(3) Uani 1 1 d . . . . .
C5_4 C 0.66207(11) 0.60741(9) 1.05083(10) 0.0251(3) Uani 1 1 d . . . . .
H5_4 H 0.678175 0.626567 1.118572 0.030 Uiso 1 1 calc R U . . .
C6_4 C 0.63903(10) 0.66579(8) 0.97421(10) 0.0238(3) Uani 1 1 d . . . . .
H6_4 H 0.638448 0.724252 0.990613 0.029 Uiso 1 1 calc R U . . .
C7_4 C 0.69039(14) 0.45752(9) 1.11280(11) 0.0330(3) Uani 1 1 d . . . . .
H7A_4 H 0.699114 0.486332 1.178767 0.049 Uiso 1 1 calc R U . . .
H7B_4 H 0.759382 0.429038 1.098714 0.049 Uiso 1 1 calc R U . . .
H7C_4 H 0.631126 0.415677 1.114589 0.049 Uiso 1 1 calc R U . . .
C1_5 C 0.93122(13) 0.47137(10) 0.92022(12) 0.0371(4) Uani 1 1 d . . . . .
H1_5 H 0.883847 0.451721 0.865140 0.044 Uiso 1 1 calc R U . . .
C2_5 C 0.92471(12) 0.55446(10) 0.95171(12) 0.0337(3) Uani 1 1 d . . . . .
H2_5 H 0.872843 0.591689 0.918474 0.040 Uiso 1 1 calc R U . . .
C3_5 C 1.00622(13) 0.41665(10) 0.96834(12) 0.0340(3) Uani 1 1 d . . . . .
H3_5 H 1.010278 0.359541 0.946608 0.041 Uiso 1 1 calc R U . . .

loop_
_atom_site_aniso_label
_atom_site_aniso_U_11
_atom_site_aniso_U_22
_atom_site_aniso_U_33
_atom_site_aniso_U_23
_atom_site_aniso_U_13
_atom_site_aniso_U_12
C2_1 0.0208(6) 0.0165(6) 0.0216(6) 0.0015(5) -0.0001(5) 0.0007(5)
C1_1 0.0202(6) 0.0173(6) 0.0221(6) 0.0015(5) -0.0004(5) 0.0015(5)
B1_1 0.0145(6) 0.0236(7) 0.0231(7) -0.0004(6) -0.0011(5) -0.0013(5)
C10_1 0.0239(6) 0.0228(6) 0.0195(6) 0.0003(5) -0.0007(5) 0.0002(5)
C9_1 0.0253(6) 0.0210(6) 0.0214(6) 0.0004(5) 0.0003(5) 0.0027(5)
C8_1 0.0213(6) 0.0207(6) 0.0213(6) 0.0038(5) -0.0020(5) 0.0041(5)
C3_1 0.0202(6) 0.0192(6) 0.0188(6) 0.0034(5) -0.0011(5) 0.0024(5)
C4_1 0.0224(6) 0.0212(6) 0.0219(6) 0.0026(5) -0.0022(5) 0.0020(5)
C5_1 0.0207(6) 0.0249(7) 0.0275(7) 0.0050(5) -0.0029(5) -0.0006(5)
C6_1 0.0203(6) 0.0288(7) 0.0277(7) 0.0061(5) 0.0016(5) 0.0036(5)
C7_1 0.0237(6) 0.0256(7) 0.0244(6) 0.0021(5) 0.0002(5) 0.0063(5)
C11_1 0.0287(7) 0.0249(7) 0.0301(7) 0.0003(5) -0.0038(6) -0.0010(5)
C12_1 0.0291(7) 0.0228(7) 0.0362(8) -0.0027(6) -0.0030(6) 0.0056(5)
C1_2 0.0191(6) 0.0206(6) 0.0210(6) 0.0005(5) -0.0006(5) -0.0035(5)
C2_2 0.0227(6) 0.0217(6) 0.0254(6) -0.0007(5) -0.0017(5) -0.0009(5)
C3_2 0.0280(7) 0.0267(7) 0.0271(7) -0.0059(5) 0.0025(5) -0.0031(5)
C4_2 0.0305(7) 0.0323(7) 0.0203(6) -0.0036(5) 0.0016(5) -0.0100(6)
C5_2 0.0264(7) 0.0286(7) 0.0227(6) 0.0046(5) -0.0044(5) -0.0053(5)
C6_2 0.0219(6) 0.0230(7) 0.0244(6) 0.0016(5) -0.0012(5) -0.0008(5)
C1_3 0.0205(6) 0.0211(6) 0.0186(6) -0.0022(5) -0.0012(5) -0.0002(5)
C2_3 0.0225(6) 0.0253(7) 0.0272(7) 0.0046(5) 0.0010(5) 0.0006(5)
C3_3 0.0208(6) 0.0301(7) 0.0354(8) 0.0051(6) 0.0011(6) 0.0054(5)
C4_3 0.0201(6) 0.0330(8) 0.0301(7) 0.0020(6) 0.0044(5) 0.0005(5)
C5_3 0.0255(7) 0.0281(7) 0.0263(7) 0.0044(5) 0.0022(5) -0.0030(5)
C6_3 0.0243(6) 0.0233(7) 0.0245(6) 0.0027(5) -0.0017(5) 0.0014(5)
C1_4 0.0195(6) 0.0221(6) 0.0211(6) -0.0001(5) -0.0006(5) 0.0013(5)
C2_4 0.0229(6) 0.0240(7) 0.0194(6) -0.0016(5) -0.0020(5) -0.0016(5)
C3_4 0.0278(7) 0.0205(6) 0.0238(6) -0.0009(5) -0.0012(5) -0.0026(5)
C4_4 0.0258(7) 0.0249(7) 0.0222(6) 0.0024(5) -0.0008(5) 0.0004(5)
C5_4 0.0293(7) 0.0274(7) 0.0184(6) -0.0031(5) -0.0012(5) 0.0022(5)
C6_4 0.0256(6) 0.0220(6) 0.0236(6) -0.0020(5) 0.0000(5) 0.0036(5)
C7_4 0.0472(9) 0.0273(7) 0.0238(7) 0.0045(6) -0.0036(6) 0.0002(6)
C1_5 0.0359(8) 0.0353(8) 0.0387(8) -0.0103(7) -0.0088(7) 0.0013(6)
C2_5 0.0318(7) 0.0318(8) 0.0368(8) -0.0032(6) -0.0038(6) 0.0055(6)
C3_5 0.0353(8) 0.0266(7) 0.0397(8) -0.0072(6) 0.0001(6) 0.0016(6)

loop_
_atom_type_symbol
_atom_type_description
_atom_type_scat_dispersion_real
_atom_type_scat_dispersion_imag
_atom_type_scat_source
C C 0.0181 0.0091 'International Tables Vol C Tables 4.2.6.8 and 6.1.1.4'
H H 0.0000 0.0000 'International Tables Vol C Tables 4.2.6.8 and 6.1.1.4'
B B 0.0090 0.0039 'International Tables Vol C Tables 4.2.6.8 and 6.1.1.4'
Se Se -0.7943 1.1372 'International Tables Vol C Tables 4.2.6.8 and 6.1.1.4'

loop_
_exptl_crystal_face_index_h
_exptl_crystal_face_index_k
_exptl_crystal_face_index_l
_exptl_crystal_face_perp_dist
2 0 -1 0.0609
-2 0 1 0.0374
0 0 1 0.0814
0 0 -1 0.0906
2 1 -1 0.0425
-2 -1 1 0.0285
-2 -1 2 0.0427
1 1 -2 0.0367
-1 -1 2 0.0514
2 1 0 0.0516
-2 -1 0 0.0644
1 1 -1 0.0200
2 2 -1 0.0272
0 -1 2 0.0779
2 1 1 0.0655
0 -1 1 0.0745
0 1 0 0.0691
-1 2 -1 0.0802
0 -1 0 0.0664
1 -2 -1 0.0779
1 -2 -2 0.0806
0 1 1 0.0921
2 1 2 0.0706
1 0 -1 0.0436

loop_
_geom_angle_atom_site_label_1
_geom_angle_atom_site_label_2
_geom_angle_atom_site_label_3
_geom_angle
_geom_angle_site_symmetry_1
_geom_angle_site_symmetry_3
_geom_angle_publ_flag
C1_1 C2_1 C3_1 120.36(11) . . ?
C1_1 C2_1 C1_2 123.19(12) . . ?
C3_1 C2_1 C1_2 116.34(10) . . ?
C2_1 C1_1 C1_3 123.97(12) . . ?
C2_1 C1_1 B1_1 120.23(11) . . ?
C1_3 C1_1 B1_1 115.10(10) . . ?
C1_4 B1_1 C10_1 123.99(12) . . ?
C1_4 B1_1 C1_1 123.90(12) . . ?
C10_1 B1_1 C1_1 112.10(11) . . ?
C9_1 C10_1 C11_1 122.52(12) . . ?
C9_1 C10_1 B1_1 117.18(11) . . ?
C11_1 C10_1 B1_1 120.30(11) . . ?
C10_1 C9_1 C8_1 122.15(12) . . ?
C10_1 C9_1 C12_1 121.68(12) . . ?
C8_1 C9_1 C12_1 116.00(11) . . ?
C7_1 C8_1 C3_1 117.50(12) . . ?
C7_1 C8_1 C9_1 116.96(11) . . ?
C3_1 C8_1 C9_1 125.51(11) . . ?
C4_1 C3_1 C8_1 118.53(11) . . ?
C4_1 C3_1 C2_1 116.52(11) . . ?
C8_1 C3_1 C2_1 124.95(11) . . ?
C5_1 C4_1 C3_1 122.42(12) . . ?
C5_1 C4_1 H4_1 118.8 . . ?
C3_1 C4_1 H4_1 118.8 . . ?
C4_1 C5_1 C6_1 119.24(12) . . ?
C4_1 C5_1 H5_1 120.4 . . ?
C6_1 C5_1 H5_1 120.4 . . ?
C7_1 C6_1 C5_1 119.58(12) . . ?
C7_1 C6_1 H6_1 120.2 . . ?
C5_1 C6_1 H6_1 120.2 . . ?
C6_1 C7_1 C8_1 122.68(12) . . ?
C6_1 C7_1 H7_1 118.7 . . ?
C8_1 C7_1 H7_1 118.7 . . ?
C10_1 C11_1 H11A_1 109.5 . . ?
C10_1 C11_1 H11B_1 109.5 . . ?
H11A_1 C11_1 H11B_1 109.5 . . ?
C10_1 C11_1 H11C_1 109.5 . . ?
H11A_1 C11_1 H11C_1 109.5 . . ?
H11B_1 C11_1 H11C_1 109.5 . . ?
C9_1 C12_1 H12A_1 109.5 . . ?
C9_1 C12_1 H12B_1 109.5 . . ?
H12A_1 C12_1 H12B_1 109.5 . . ?
C9_1 C12_1 H12C_1 109.5 . . ?
H12A_1 C12_1 H12C_1 109.5 . . ?
H12B_1 C12_1 H12C_1 109.5 . . ?
C2_2 C1_2 C6_2 118.13(12) . . ?
C2_2 C1_2 C2_1 121.77(11) . . ?
C6_2 C1_2 C2_1 120.09(12) . . ?
C3_2 C2_2 C1_2 120.82(12) . . ?
C3_2 C2_2 H2_2 119.6 . . ?
C1_2 C2_2 H2_2 119.6 . . ?
C4_2 C3_2 C2_2 120.23(13) . . ?
C4_2 C3_2 H3_2 119.9 . . ?
C2_2 C3_2 H3_2 119.9 . . ?
C5_2 C4_2 C3_2 119.75(13) . . ?
C5_2 C4_2 H4_2 120.1 . . ?
C3_2 C4_2 H4_2 120.1 . . ?
C4_2 C5_2 C6_2 120.06(13) . . ?
C4_2 C5_2 H5_2 120.0 . . ?
C6_2 C5_2 H5_2 120.0 . . ?
C5_2 C6_2 C1_2 120.96(13) . . ?
C5_2 C6_2 H6_2 119.5 . . ?
C1_2 C6_2 H6_2 119.5 . . ?
C6_3 C1_3 C2_3 118.03(12) . . ?
C6_3 C1_3 C1_1 120.66(11) . . ?
C2_3 C1_3 C1_1 121.21(11) . . ?
C3_3 C2_3 C1_3 120.76(12) . . ?
C3_3 C2_3 H2_3 119.6 . . ?
C1_3 C2_3 H2_3 119.6 . . ?
C4_3 C3_3 C2_3 120.41(12) . . ?
C4_3 C3_3 H3_3 119.8 . . ?
C2_3 C3_3 H3_3 119.8 . . ?
C3_3 C4_3 C5_3 119.53(12) . . ?
C3_3 C4_3 H4_3 120.2 . . ?
C5_3 C4_3 H4_3 120.2 . . ?
C4_3 C5_3 C6_3 120.37(12) . . ?
C4_3 C5_3 H5_3 119.8 . . ?
C6_3 C5_3 H5_3 119.8 . . ?
C5_3 C6_3 C1_3 120.88(12) . . ?
C5_3 C6_3 H6_3 119.6 . . ?
C1_3 C6_3 H6_3 119.6 . . ?
C6_4 C1_4 C2_4 116.59(11) . . ?
C6_4 C1_4 B1_1 122.77(12) . . ?
C2_4 C1_4 B1_1 120.53(11) . . ?
C3_4 C2_4 C1_4 121.82(12) . . ?
C3_4 C2_4 H2_4 119.1 . . ?
C1_4 C2_4 H2_4 119.1 . . ?
C2_4 C3_4 C4_4 120.64(12) . . ?
C2_4 C3_4 H3_4 119.7 . . ?
C4_4 C3_4 H3_4 119.7 . . ?
C5_4 C4_4 C3_4 118.28(12) . . ?
C5_4 C4_4 C7_4 121.46(12) . . ?
C3_4 C4_4 C7_4 120.26(12) . . ?
C6_4 C5_4 C4_4 121.19(12) . . ?
C6_4 C5_4 H5_4 119.4 . . ?
C4_4 C5_4 H5_4 119.4 . . ?
C5_4 C6_4 C1_4 121.45(12) . . ?
C5_4 C6_4 H6_4 119.3 . . ?
C1_4 C6_4 H6_4 119.3 . . ?
C4_4 C7_4 H7A_4 109.5 . . ?
C4_4 C7_4 H7B_4 109.5 . . ?
H7A_4 C7_4 H7B_4 109.5 . . ?
C4_4 C7_4 H7C_4 109.5 . . ?
H7A_4 C7_4 H7C_4 109.5 . . ?
H7B_4 C7_4 H7C_4 109.5 . . ?
C2_5 C1_5 C3_5 120.45(14) . . ?
C2_5 C1_5 H1_5 119.8 . . ?
C3_5 C1_5 H1_5 119.8 . . ?
C1_5 C2_5 C3_5 119.93(14) . 3_767 ?
C1_5 C2_5 H2_5 120.0 . . ?
C3_5 C2_5 H2_5 120.0 3_767 . ?
C1_5 C3_5 C2_5 119.62(14) . 3_767 ?
C1_5 C3_5 H3_5 120.2 . . ?
C2_5 C3_5 H3_5 120.2 3_767 . ?

loop_
_geom_bond_atom_site_label_1
_geom_bond_atom_site_label_2
_geom_bond_distance
_geom_bond_site_symmetry_2
_geom_bond_publ_flag
C2_1 C1_1 1.3551(17) . ?
C2_1 C3_1 1.4895(17) . ?
C2_1 C1_2 1.4948(17) . ?
C1_1 C1_3 1.4951(17) . ?
C1_1 B1_1 1.5636(19) . ?
B1_1 C1_4 1.5489(19) . ?
B1_1 C10_1 1.5587(19) . ?
C10_1 C9_1 1.3522(18) . ?
C10_1 C11_1 1.5173(18) . ?
C9_1 C8_1 1.4953(18) . ?
C9_1 C12_1 1.5173(18) . ?
C8_1 C7_1 1.4106(18) . ?
C8_1 C3_1 1.4218(17) . ?
C3_1 C4_1 1.4079(17) . ?
C4_1 C5_1 1.3815(18) . ?
C4_1 H4_1 0.9500 . ?
C5_1 C6_1 1.3888(19) . ?
C5_1 H5_1 0.9500 . ?
C6_1 C7_1 1.3818(19) . ?
C6_1 H6_1 0.9500 . ?
C7_1 H7_1 0.9500 . ?
C11_1 H11A_1 0.9800 . ?
C11_1 H11B_1 0.9800 . ?
C11_1 H11C_1 0.9800 . ?
C12_1 H12A_1 0.9800 . ?
C12_1 H12B_1 0.9800 . ?
C12_1 H12C_1 0.9800 . ?
C1_2 C2_2 1.3954(18) . ?
C1_2 C6_2 1.4022(18) . ?
C2_2 C3_2 1.3913(19) . ?
C2_2 H2_2 0.9500 . ?
C3_2 C4_2 1.387(2) . ?
C3_2 H3_2 0.9500 . ?
C4_2 C5_2 1.386(2) . ?
C4_2 H4_2 0.9500 . ?
C5_2 C6_2 1.3891(19) . ?
C5_2 H5_2 0.9500 . ?
C6_2 H6_2 0.9500 . ?
C1_3 C6_3 1.3996(18) . ?
C1_3 C2_3 1.3999(18) . ?
C2_3 C3_3 1.3896(19) . ?
C2_3 H2_3 0.9500 . ?
C3_3 C4_3 1.383(2) . ?
C3_3 H3_3 0.9500 . ?
C4_3 C5_3 1.3857(19) . ?
C4_3 H4_3 0.9500 . ?
C5_3 C6_3 1.3869(19) . ?
C5_3 H5_3 0.9500 . ?
C6_3 H6_3 0.9500 . ?
C1_4 C6_4 1.4079(17) . ?
C1_4 C2_4 1.4086(18) . ?
C2_4 C3_4 1.3828(18) . ?
C2_4 H2_4 0.9500 . ?
C3_4 C4_4 1.3974(18) . ?
C3_4 H3_4 0.9500 . ?
C4_4 C5_4 1.3907(19) . ?
C4_4 C7_4 1.5029(18) . ?
C5_4 C6_4 1.3831(18) . ?
C5_4 H5_4 0.9500 . ?
C6_4 H6_4 0.9500 . ?
C7_4 H7A_4 0.9800 . ?
C7_4 H7B_4 0.9800 . ?
C7_4 H7C_4 0.9800 . ?
C1_5 C2_5 1.382(2) . ?
C1_5 C3_5 1.383(2) . ?
C1_5 H1_5 0.9500 . ?
C2_5 C3_5 1.383(2) 3_767 ?
C2_5 H2_5 0.9500 . ?
C3_5 H3_5 0.9500 . ?

loop_
_geom_torsion_atom_site_label_1
_geom_torsion_atom_site_label_2
_geom_torsion_atom_site_label_3
_geom_torsion_atom_site_label_4
_geom_torsion
_geom_torsion_site_symmetry_1
_geom_torsion_site_symmetry_2
_geom_torsion_site_symmetry_3
_geom_torsion_site_symmetry_4
_geom_torsion_publ_flag
C3_1 C2_1 C1_1 C1_3 -175.32(11) . . . . ?
C1_2 C2_1 C1_1 C1_3 8.72(19) . . . . ?
C3_1 C2_1 C1_1 B1_1 -5.38(18) . . . . ?
C1_2 C2_1 C1_1 B1_1 178.66(11) . . . . ?
C2_1 C1_1 B1_1 C1_4 113.04(14) . . . . ?
C1_3 C1_1 B1_1 C1_4 -76.16(15) . . . . ?
C2_1 C1_1 B1_1 C10_1 -65.82(15) . . . . ?
C1_3 C1_1 B1_1 C10_1 104.97(12) . . . . ?
C1_4 B1_1 C10_1 C9_1 -111.38(14) . . . . ?
C1_1 B1_1 C10_1 C9_1 67.48(15) . . . . ?
C1_4 B1_1 C10_1 C11_1 69.33(17) . . . . ?
C1_1 B1_1 C10_1 C11_1 -111.80(13) . . . . ?
C11_1 C10_1 C9_1 C8_1 -178.78(12) . . . . ?
B1_1 C10_1 C9_1 C8_1 1.96(19) . . . . ?
C11_1 C10_1 C9_1 C12_1 -3.7(2) . . . . ?
B1_1 C10_1 C9_1 C12_1 176.99(12) . . . . ?
C10_1 C9_1 C8_1 C7_1 137.16(13) . . . . ?
C12_1 C9_1 C8_1 C7_1 -38.14(16) . . . . ?
C10_1 C9_1 C8_1 C3_1 -44.78(19) . . . . ?
C12_1 C9_1 C8_1 C3_1 139.92(13) . . . . ?
C7_1 C8_1 C3_1 C4_1 0.50(17) . . . . ?
C9_1 C8_1 C3_1 C4_1 -177.54(11) . . . . ?
C7_1 C8_1 C3_1 C2_1 -179.54(11) . . . . ?
C9_1 C8_1 C3_1 C2_1 2.41(19) . . . . ?
C1_1 C2_1 C3_1 C4_1 -137.31(12) . . . . ?
C1_2 C2_1 C3_1 C4_1 38.92(15) . . . . ?
C1_1 C2_1 C3_1 C8_1 42.74(18) . . . . ?
C1_2 C2_1 C3_1 C8_1 -141.03(12) . . . . ?
C8_1 C3_1 C4_1 C5_1 -2.27(18) . . . . ?
C2_1 C3_1 C4_1 C5_1 177.77(11) . . . . ?
C3_1 C4_1 C5_1 C6_1 2.12(19) . . . . ?
C4_1 C5_1 C6_1 C7_1 -0.18(19) . . . . ?
C5_1 C6_1 C7_1 C8_1 -1.59(19) . . . . ?
C3_1 C8_1 C7_1 C6_1 1.40(19) . . . . ?
C9_1 C8_1 C7_1 C6_1 179.61(12) . . . . ?
C1_1 C2_1 C1_2 C2_2 44.43(18) . . . . ?
C3_1 C2_1 C1_2 C2_2 -131.68(13) . . . . ?
C1_1 C2_1 C1_2 C6_2 -135.86(13) . . . . ?
C3_1 C2_1 C1_2 C6_2 48.03(16) . . . . ?
C6_2 C1_2 C2_2 C3_2 1.47(19) . . . . ?
C2_1 C1_2 C2_2 C3_2 -178.82(12) . . . . ?
C1_2 C2_2 C3_2 C4_2 0.5(2) . . . . ?
C2_2 C3_2 C4_2 C5_2 -1.5(2) . . . . ?
C3_2 C4_2 C5_2 C6_2 0.6(2) . . . . ?
C4_2 C5_2 C6_2 C1_2 1.4(2) . . . . ?
C2_2 C1_2 C6_2 C5_2 -2.43(19) . . . . ?
C2_1 C1_2 C6_2 C5_2 177.85(12) . . . . ?
C2_1 C1_1 C1_3 C6_3 57.99(18) . . . . ?
B1_1 C1_1 C1_3 C6_3 -112.42(13) . . . . ?
C2_1 C1_1 C1_3 C2_3 -125.69(14) . . . . ?
B1_1 C1_1 C1_3 C2_3 63.91(16) . . . . ?
C6_3 C1_3 C2_3 C3_3 -1.74(19) . . . . ?
C1_1 C1_3 C2_3 C3_3 -178.16(12) . . . . ?
C1_3 C2_3 C3_3 C4_3 1.2(2) . . . . ?
C2_3 C3_3 C4_3 C5_3 0.0(2) . . . . ?
C3_3 C4_3 C5_3 C6_3 -0.7(2) . . . . ?
C4_3 C5_3 C6_3 C1_3 0.1(2) . . . . ?
C2_3 C1_3 C6_3 C5_3 1.10(19) . . . . ?
C1_1 C1_3 C6_3 C5_3 177.54(12) . . . . ?
C10_1 B1_1 C1_4 C6_4 -18.01(19) . . . . ?
C1_1 B1_1 C1_4 C6_4 163.25(12) . . . . ?
C10_1 B1_1 C1_4 C2_4 158.04(12) . . . . ?
C1_1 B1_1 C1_4 C2_4 -20.69(18) . . . . ?
C6_4 C1_4 C2_4 C3_4 -0.88(18) . . . . ?
B1_1 C1_4 C2_4 C3_4 -177.17(12) . . . . ?
C1_4 C2_4 C3_4 C4_4 -0.9(2) . . . . ?
C2_4 C3_4 C4_4 C5_4 1.8(2) . . . . ?
C2_4 C3_4 C4_4 C7_4 -177.17(13) . . . . ?
C3_4 C4_4 C5_4 C6_4 -0.8(2) . . . . ?
C7_4 C4_4 C5_4 C6_4 178.12(13) . . . . ?
C4_4 C5_4 C6_4 C1_4 -1.0(2) . . . . ?
C2_4 C1_4 C6_4 C5_4 1.86(19) . . . . ?
B1_1 C1_4 C6_4 C5_4 178.06(12) . . . . ?
C3_5 C1_5 C2_5 C3_5 0.2(3) . . . 3_767 ?
C2_5 C1_5 C3_5 C2_5 -0.2(3) . . . 3_767 ?
